data_4109453
loop_
_publ_author_name
'Natalia F. Blank'
'Jillian R. Moncarz'
'Tim J. Brunker'
'Corina Scriban'
'Brian J. Anderson'
'Omar Amir'
'David S. Glueck'
'Lev N. Zakharov'
'James A. Golen'
'Christopher D. Incarvito'
'Arnold L. Rheingold'

_publ_section_title
;
 Palladium-Catalyzed Asymmetric Phosphination. Scope, Mechanism, and
 Origin of Enantioselectivity
;
_journal_name_full 'Journal of the American Chemical Society'
_journal_page_first 6847
_journal_page_last 6858
_journal_paper_doi 10.1021/ja070225a
_journal_volume 129
_journal_year 2007
_chemical_formula_sum 'C30 H32 D6 I N O2 P2 Pd'
_chemical_formula_weight 733.81
_chemical_name_systematic
; 
 ? 
;
_space_group_IT_number 4
_symmetry_cell_setting monoclinic
_symmetry_space_group_name_Hall 'P 2yb'
_symmetry_space_group_name_H-M 'P 1 21 1'
_atom_sites_solution_hydrogens geom
_atom_sites_solution_primary direct
_atom_sites_solution_secondary difmap
_audit_creation_method SHELXL-97
_cell_angle_alpha 90.00
_cell_angle_beta 92.163(2)
_cell_angle_gamma 90.00
_cell_formula_units_Z 4
_cell_length_a 14.0576(15)
_cell_length_b 14.3539(15)
_cell_length_c 15.6358(16)
_cell_measurement_temperature 173(2)
_cell_volume 3152.8(6)
_computing_cell_refinement 'Bruker SMART'
_computing_data_collection 'Bruker SMART'
_computing_data_reduction 'Bruker SHELXTL'
_computing_molecular_graphics 'Bruker SHELXTL'
_computing_publication_material 'Bruker SHELXTL'
_computing_structure_refinement 'SHELXL-97 (Sheldrick, 1997)'
_computing_structure_solution 'SHELXS-97 (Sheldrick, 1990)'
_diffrn_ambient_temperature 173(2)
_diffrn_measured_fraction_theta_full 0.987
_diffrn_measured_fraction_theta_max 0.927
_diffrn_measurement_device_type 'CCD area detector'
_diffrn_measurement_method 'phi and omega scans'
_diffrn_radiation_monochromator graphite
_diffrn_radiation_source 'fine-focus sealed tube'
_diffrn_radiation_type MoK\a
_diffrn_radiation_wavelength 0.71073
_diffrn_reflns_av_R_equivalents 0.0184
_diffrn_reflns_av_sigmaI/netI 0.0398
_diffrn_reflns_limit_h_max 18
_diffrn_reflns_limit_h_min -18
_diffrn_reflns_limit_k_max 18
_diffrn_reflns_limit_k_min -19
_diffrn_reflns_limit_l_max 20
_diffrn_reflns_limit_l_min -11
_diffrn_reflns_number 19238
_diffrn_reflns_theta_full 25.00
_diffrn_reflns_theta_max 28.26
_diffrn_reflns_theta_min 1.91
_exptl_absorpt_coefficient_mu 1.695
_exptl_absorpt_correction_T_max 0.947
_exptl_absorpt_correction_T_min 0.912
_exptl_absorpt_correction_type multi-scan
_exptl_absorpt_process_details sadabs
_exptl_crystal_colour yellow
_exptl_crystal_density_diffrn 1.546
_exptl_crystal_description irregular
_exptl_crystal_F_000 1456
_exptl_crystal_size_max 0.8
_exptl_crystal_size_mid 0.4
_exptl_crystal_size_min 0.2
_refine_diff_density_max 1.298
_refine_diff_density_min -0.919
_refine_diff_density_rms 0.111
_refine_ls_abs_structure_details 'Flack H D (1983), Acta Cryst. A39, 876-881'
_refine_ls_abs_structure_Flack -0.034(13)
_refine_ls_extinction_method none
_refine_ls_goodness_of_fit_ref 0.946
_refine_ls_hydrogen_treatment constr
_refine_ls_matrix_type full
_refine_ls_number_parameters 667
_refine_ls_number_reflns 13477
_refine_ls_number_restraints 1
_refine_ls_restrained_S_all 0.946
_refine_ls_R_factor_all 0.0375
_refine_ls_R_factor_gt 0.0331
_refine_ls_shift/su_max 0.003
_refine_ls_shift/su_mean 0.001
_refine_ls_structure_factor_coef Fsqd
_refine_ls_weighting_details 'calc w=1/[\s^2^(Fo^2^)+(0.0618P)^2^+0.0000P] where P=(Fo^2^+2Fc^2^)/3'
_refine_ls_weighting_scheme calc
_refine_ls_wR_factor_gt 0.0867
_refine_ls_wR_factor_ref 0.0901
_reflns_number_gt 12187
_reflns_number_total 13477
_reflns_threshold_expression >2sigma(I)
_cod_data_source_file ja070225asi20070309_123028_2.cif
_cod_data_source_block glu106
_cod_database_code 4109453

loop_
_symmetry_equiv_pos_as_xyz
'x, y, z'
'-x, y+1/2, -z'

loop_
_atom_site_label
_atom_site_type_symbol
_atom_site_fract_x
_atom_site_fract_y
_atom_site_fract_z
_atom_site_U_iso_or_equiv
_atom_site_adp_type
_atom_site_occupancy
_atom_site_symmetry_multiplicity
_atom_site_calc_flag
_atom_site_refinement_flags
Pd1 Pd 0.01088(2) 0.249481(18) 0.629583(18) 0.03276(7) Uani 1 1 d .
Pd2 Pd 0.55277(2) 0.743733(19) 0.869228(18) 0.03334(7) Uani 1 1 d .
I1 I -0.05337(2) 0.36164(2) 0.505776(17) 0.04737(8) Uani 1 1 d .
I2 I 0.62177(2) 0.859013(19) 0.988976(17) 0.04433(7) Uani 1 1 d .
P1 P 0.06481(8) 0.16531(7) 0.74190(7) 0.0346(2) Uani 1 1 d .
P2 P -0.13959(8) 0.20919(7) 0.67048(7) 0.0355(2) Uani 1 1 d .
P3 P 0.50110(7) 0.63733(7) 0.77295(7) 0.0360(2) Uani 1 1 d .
P4 P 0.70173(7) 0.71797(7) 0.81591(7) 0.0360(2) Uani 1 1 d .
N1 N 0.4220(3) 0.3382(3) 0.5030(3) 0.0592(12) Uani 1 1 d .
N2 N 0.1404(3) 0.8288(3) 0.9981(3) 0.0464(9) Uani 1 1 d .
O1 O 0.4563(3) 0.4150(4) 0.5164(3) 0.0951(18) Uani 1 1 d .
O2 O 0.4627(3) 0.2777(4) 0.4633(4) 0.0924(16) Uani 1 1 d .
O3 O 0.1080(3) 0.9071(3) 0.9857(3) 0.0774(13) Uani 1 1 d .
O4 O 0.0954(2) 0.7667(3) 1.0324(3) 0.0590(9) Uani 1 1 d .
C1 C -0.0355(3) 0.1170(3) 0.7978(2) 0.0357(8) Uani 1 1 d .
C2 C -0.1278(3) 0.1348(3) 0.7648(2) 0.0367(8) Uani 1 1 d .
C3 C -0.2072(3) 0.0964(3) 0.8057(3) 0.0436(10) Uani 1 1 d .
H3A H -0.2686 0.1067 0.7835 0.052 Uiso 1 1 calc R
C4 C -0.1922(4) 0.0434(3) 0.8788(3) 0.0505(12) Uani 1 1 d .
H4A H -0.2443 0.0183 0.9056 0.061 Uiso 1 1 calc R
C5 C -0.1019(4) 0.0270(3) 0.9127(3) 0.0479(11) Uani 1 1 d .
H5A H -0.0936 -0.0079 0.9626 0.058 Uiso 1 1 calc R
C6 C -0.0228(4) 0.0629(3) 0.8724(3) 0.0445(10) Uani 1 1 d .
H6A H 0.0383 0.0511 0.8949 0.053 Uiso 1 1 calc R
C7 C 0.1518(4) 0.0708(3) 0.7211(3) 0.0507(11) Uani 1 1 d .
H7A H 0.1743 0.0810 0.6633 0.061 Uiso 1 1 calc R
C8 C 0.2369(4) 0.0913(4) 0.7839(4) 0.0582(13) Uani 1 1 d .
H8A H 0.2296 0.0571 0.8367 0.070 Uiso 1 1 calc R
H8B H 0.2958 0.0717 0.7590 0.070 Uiso 1 1 calc R
C9 C 0.2401(3) 0.1958(4) 0.8022(3) 0.0531(11) Uani 1 1 d .
H9A H 0.2592 0.2297 0.7520 0.064 Uiso 1 1 calc R
H9B H 0.2852 0.2091 0.8491 0.064 Uiso 1 1 calc R
C10 C 0.1398(3) 0.2241(3) 0.8257(3) 0.0431(10) Uani 1 1 d .
H10A H 0.1268 0.1943 0.8805 0.052 Uiso 1 1 calc R
C11 C 0.1142(4) -0.0292(3) 0.7237(3) 0.0588(13) Uani 1 1 d .
H11A H 0.1647 -0.0718 0.7119 0.088 Uiso 1 1 calc R
H11B H 0.0634 -0.0365 0.6815 0.088 Uiso 1 1 calc R
H11C H 0.0909 -0.0419 0.7795 0.088 Uiso 1 1 calc R
C12 C 0.1234(4) 0.3284(3) 0.8365(3) 0.0509(11) Uani 1 1 d .
H12A H 0.1654 0.3518 0.8813 0.076 Uiso 1 1 calc R
H12B H 0.0586 0.3391 0.8511 0.076 Uiso 1 1 calc R
H12C H 0.1358 0.3598 0.7839 0.076 Uiso 1 1 calc R
C13 C -0.2273(4) 0.1507(3) 0.5969(3) 0.0515(11) Uani 1 1 d .
H13A H -0.2565 0.1000 0.6287 0.062 Uiso 1 1 calc R
C14 C -0.3032(4) 0.2236(4) 0.5786(4) 0.0640(16) Uani 1 1 d .
H14A H -0.2834 0.2655 0.5340 0.077 Uiso 1 1 calc R
H14B H -0.3623 0.1940 0.5595 0.077 Uiso 1 1 calc R
C15 C -0.3175(3) 0.2775(4) 0.6613(4) 0.0582(13) Uani 1 1 d .
H15A H -0.3477 0.2383 0.7029 0.070 Uiso 1 1 calc R
H15B H -0.3574 0.3316 0.6502 0.070 Uiso 1 1 calc R
C16 C -0.2191(3) 0.3074(3) 0.6946(3) 0.0458(10) Uani 1 1 d .
H16A H -0.2000 0.3595 0.6586 0.055 Uiso 1 1 calc R
C17 C -0.1826(5) 0.1080(5) 0.5177(4) 0.080(2) Uani 1 1 d .
H17A H -0.2313 0.0789 0.4824 0.120 Uiso 1 1 calc R
H17B H -0.1361 0.0623 0.5356 0.120 Uiso 1 1 calc R
H17C H -0.1525 0.1561 0.4858 0.120 Uiso 1 1 calc R
C18 C -0.2126(4) 0.3422(3) 0.7865(3) 0.0550(12) Uani 1 1 d .
H18A H -0.2558 0.3933 0.7929 0.083 Uiso 1 1 calc R
H18B H -0.1488 0.3627 0.8001 0.083 Uiso 1 1 calc R
H18C H -0.2290 0.2927 0.8245 0.083 Uiso 1 1 calc R
C19 C 0.1459(3) 0.2788(3) 0.5933(3) 0.0366(8) Uani 1 1 d .
C20 C 0.1971(3) 0.2144(3) 0.5462(3) 0.0394(9) Uani 1 1 d .
H20A H 0.1698 0.1567 0.5341 0.047 Uiso 1 1 calc R
C21 C 0.2867(3) 0.2332(3) 0.5170(3) 0.0441(9) Uani 1 1 d .
H21A H 0.3189 0.1886 0.4861 0.053 Uiso 1 1 calc R
C22 C 0.3278(3) 0.3188(3) 0.5342(3) 0.0424(9) Uani 1 1 d .
C23 C 0.2800(3) 0.3858(3) 0.5795(3) 0.0437(10) Uani 1 1 d .
H23A H 0.3079 0.4436 0.5903 0.052 Uiso 1 1 calc R
C24 C 0.1903(3) 0.3661(3) 0.6084(3) 0.0419(9) Uani 1 1 d .
H24A H 0.1584 0.4114 0.6387 0.050 Uiso 1 1 calc R
C25 C 0.5987(3) 0.6074(3) 0.7025(2) 0.0349(8) Uani 1 1 d .
C26 C 0.6890(3) 0.6383(3) 0.7256(2) 0.0344(8) Uani 1 1 d .
C27 C 0.7670(3) 0.6062(3) 0.6800(3) 0.0378(9) Uani 1 1 d .
H27A H 0.8280 0.6271 0.6952 0.045 Uiso 1 1 calc R
C28 C 0.7544(3) 0.5445(3) 0.6132(3) 0.0418(10) Uani 1 1 d .
H28A H 0.8066 0.5224 0.5845 0.050 Uiso 1 1 calc R
C29 C 0.6633(4) 0.5155(3) 0.5892(3) 0.0459(11) Uani 1 1 d .
H29A H 0.6542 0.4752 0.5431 0.055 Uiso 1 1 calc R
C30 C 0.5848(3) 0.5462(3) 0.6334(3) 0.0443(10) Uani 1 1 d .
H30A H 0.5239 0.5262 0.6172 0.053 Uiso 1 1 calc R
C31 C 0.4673(3) 0.5248(3) 0.8241(3) 0.0428(9) Uani 1 1 d .
H31A H 0.4460 0.5391 0.8816 0.051 Uiso 1 1 calc R
C32 C 0.3798(4) 0.4923(4) 0.7700(4) 0.0585(13) Uani 1 1 d .
H32A H 0.3998 0.4591 0.7198 0.070 Uiso 1 1 calc R
H32B H 0.3411 0.4509 0.8032 0.070 Uiso 1 1 calc R
C33 C 0.3225(4) 0.5790(4) 0.7433(4) 0.0566(13) Uani 1 1 d .
H33A H 0.2719 0.5625 0.7022 0.068 Uiso 1 1 calc R
H33B H 0.2944 0.6071 0.7928 0.068 Uiso 1 1 calc R
C34 C 0.3919(3) 0.6468(3) 0.7033(3) 0.0449(10) Uani 1 1 d .
H34A H 0.4070 0.6218 0.6471 0.054 Uiso 1 1 calc R
C35 C 0.5464(4) 0.4535(3) 0.8334(3) 0.0563(12) Uani 1 1 d .
H35A H 0.5228 0.3985 0.8604 0.084 Uiso 1 1 calc R
H35B H 0.5981 0.4790 0.8677 0.084 Uiso 1 1 calc R
H35C H 0.5683 0.4377 0.7778 0.084 Uiso 1 1 calc R
C36 C 0.3541(4) 0.7462(4) 0.6893(3) 0.0614(12) Uani 1 1 d .
H36A H 0.2980 0.7444 0.6523 0.092 Uiso 1 1 calc R
H36B H 0.4019 0.7835 0.6634 0.092 Uiso 1 1 calc R
H36C H 0.3386 0.7729 0.7433 0.092 Uiso 1 1 calc R
C37 C 0.7991(4) 0.6693(4) 0.8846(3) 0.0604(15) Uani 1 1 d .
H37A H 0.8329 0.6241 0.8499 0.073 Uiso 1 1 calc R
C38 C 0.8660(4) 0.7515(5) 0.9004(4) 0.076(2) Uani 1 1 d .
H38A H 0.9286 0.7299 0.9197 0.091 Uiso 1 1 calc R
H38B H 0.8415 0.7926 0.9435 0.091 Uiso 1 1 calc R
C39 C 0.8713(4) 0.8018(5) 0.8152(4) 0.076(2) Uani 1 1 d .
H39A H 0.9068 0.8594 0.8224 0.091 Uiso 1 1 calc R
H39B H 0.9032 0.7631 0.7743 0.091 Uiso 1 1 calc R
C40 C 0.7701(4) 0.8223(3) 0.7833(3) 0.0545(12) Uani 1 1 d .
H40A H 0.7475 0.8750 0.8169 0.065 Uiso 1 1 calc R
C41 C 0.7671(5) 0.6181(5) 0.9634(4) 0.085(2) Uani 1 1 d .
H41A H 0.8218 0.5951 0.9954 0.128 Uiso 1 1 calc R
H41B H 0.7270 0.5667 0.9462 0.128 Uiso 1 1 calc R
H41C H 0.7322 0.6599 0.9984 0.128 Uiso 1 1 calc R
C42 C 0.7585(5) 0.8496(4) 0.6894(4) 0.0681(16) Uani 1 1 d .
H42A H 0.7960 0.9040 0.6790 0.102 Uiso 1 1 calc R
H42B H 0.6927 0.8627 0.6758 0.102 Uiso 1 1 calc R
H42C H 0.7793 0.7993 0.6543 0.102 Uiso 1 1 calc R
C43 C 0.4172(3) 0.7680(3) 0.9122(3) 0.0380(9) Uani 1 1 d .
C44 C 0.3673(3) 0.7041(3) 0.9593(3) 0.0415(9) Uani 1 1 d .
H44A H 0.3952 0.6467 0.9721 0.050 Uiso 1 1 calc R
C45 C 0.2759(3) 0.7228(3) 0.9887(3) 0.0429(10) Uani 1 1 d .
H45A H 0.2433 0.6786 1.0197 0.051 Uiso 1 1 calc R
C46 C 0.2356(3) 0.8089(3) 0.9701(3) 0.0375(8) Uani 1 1 d .
C47 C 0.2852(3) 0.8752(3) 0.9263(3) 0.0459(10) Uani 1 1 d .
H47A H 0.2592 0.9341 0.9169 0.055 Uiso 1 1 calc R
C48 C 0.3740(3) 0.8536(3) 0.8961(3) 0.0485(10) Uani 1 1 d .
H48A H 0.4057 0.8978 0.8643 0.058 Uiso 1 1 calc R
C1S C 0.0978(4) 0.6926(5) 0.7854(4) 0.0683(15) Uani 1 1 d .
D1A H 0.1289 0.7473 0.8021 0.082 Uiso 1 1 calc R
C2S C 0.0745(4) 0.6270(4) 0.8467(4) 0.0668(15) Uani 1 1 d .
D2A H 0.0905 0.6365 0.9043 0.080 Uiso 1 1 calc R
C3S C 0.0264(4) 0.5466(4) 0.8196(4) 0.0668(15) Uani 1 1 d .
D3A H 0.0077 0.5032 0.8598 0.080 Uiso 1 1 calc R
C4S C 0.0069(4) 0.5312(5) 0.7360(4) 0.0679(15) Uani 1 1 d .
D4A H -0.0227 0.4760 0.7191 0.082 Uiso 1 1 calc R
C5S C 0.0296(4) 0.5946(5) 0.6756(4) 0.0696(16) Uani 1 1 d .
D5A H 0.0149 0.5833 0.6181 0.084 Uiso 1 1 calc R
C6S C 0.0754(4) 0.6770(5) 0.7013(4) 0.0697(16) Uani 1 1 d .
D6A H 0.0905 0.7214 0.6607 0.084 Uiso 1 1 calc R
C7S C -0.5346(5) 0.1818(6) 0.7205(7) 0.096(3) Uani 1 1 d .
D7A H -0.5579 0.2407 0.7061 0.115 Uiso 1 1 calc R
C8S C -0.5073(4) 0.1606(5) 0.8036(5) 0.0814(19) Uani 1 1 d .
D8A H -0.5115 0.2060 0.8457 0.098 Uiso 1 1 calc R
C9S C -0.4732(4) 0.0716(5) 0.8260(5) 0.0702(16) Uani 1 1 d .
D9A H -0.4547 0.0573 0.8822 0.084 Uiso 1 1 calc R
C10S C -0.4683(4) 0.0079(5) 0.7636(4) 0.0742(17) Uani 1 1 d .
D10A H -0.4470 -0.0517 0.7776 0.089 Uiso 1 1 calc R
C11S C -0.4930(5) 0.0268(6) 0.6809(5) 0.092(2) Uani 1 1 d .
D11A H -0.4873 -0.0185 0.6389 0.110 Uiso 1 1 calc R
C12S C -0.5269(5) 0.1147(7) 0.6597(6) 0.100(3) Uani 1 1 d .
D12A H -0.5445 0.1281 0.6032 0.120 Uiso 1 1 calc R

loop_
_atom_site_aniso_label
_atom_site_aniso_U_11
_atom_site_aniso_U_22
_atom_site_aniso_U_33
_atom_site_aniso_U_23
_atom_site_aniso_U_13
_atom_site_aniso_U_12
Pd1 0.03675(15) 0.02880(14) 0.03275(14) 0.00308(13) 0.00174(11) 0.00008(13)
Pd2 0.03456(14) 0.03031(14) 0.03531(15) -0.00455(13) 0.00370(11) 0.00222(13)
I1 0.05508(17) 0.04656(15) 0.04023(14) 0.01172(14) -0.00131(11) 0.00406(15)
I2 0.04755(16) 0.04315(15) 0.04246(14) -0.01281(13) 0.00394(11) -0.00060(13)
P1 0.0395(5) 0.0299(5) 0.0344(5) 0.0034(4) 0.0020(4) 0.0011(4)
P2 0.0388(5) 0.0304(5) 0.0374(5) 0.0018(4) 0.0022(4) -0.0024(4)
P3 0.0343(5) 0.0346(5) 0.0393(5) -0.0052(4) 0.0045(4) -0.0008(4)
P4 0.0338(5) 0.0348(5) 0.0394(5) -0.0093(4) 0.0002(4) 0.0034(4)
N1 0.053(2) 0.076(3) 0.049(2) -0.009(2) 0.0064(18) -0.025(2)
N2 0.040(2) 0.047(2) 0.052(2) -0.0031(17) 0.0041(16) 0.0063(16)
O1 0.081(3) 0.107(4) 0.099(4) -0.041(3) 0.029(3) -0.057(3)
O2 0.062(3) 0.095(3) 0.123(4) -0.033(3) 0.042(3) -0.017(2)
O3 0.058(2) 0.057(2) 0.118(4) 0.019(2) 0.024(2) 0.0247(18)
O4 0.0459(19) 0.057(2) 0.075(2) -0.0024(18) 0.0167(17) -0.0037(15)
C1 0.050(2) 0.0246(18) 0.0332(19) 0.0017(15) 0.0061(16) -0.0013(16)
C2 0.053(2) 0.0227(16) 0.0345(19) -0.0010(15) 0.0052(17) 0.0001(16)
C3 0.051(3) 0.0283(19) 0.053(3) -0.0019(18) 0.013(2) -0.0049(18)
C4 0.068(3) 0.027(2) 0.058(3) -0.0028(19) 0.026(2) -0.008(2)
C5 0.076(3) 0.027(2) 0.042(2) 0.0036(17) 0.013(2) -0.001(2)
C6 0.062(3) 0.031(2) 0.041(2) 0.0035(17) 0.000(2) -0.0013(18)
C7 0.066(3) 0.040(2) 0.047(3) 0.004(2) 0.006(2) 0.011(2)
C8 0.042(3) 0.046(3) 0.086(4) 0.017(3) 0.001(2) 0.011(2)
C9 0.047(3) 0.049(3) 0.063(3) 0.009(2) -0.008(2) 0.001(2)
C10 0.043(2) 0.039(2) 0.047(2) 0.0046(18) -0.0032(18) -0.0035(17)
C11 0.079(4) 0.040(2) 0.057(3) -0.006(2) 0.000(3) 0.015(2)
C12 0.063(3) 0.039(2) 0.051(3) -0.0054(19) 0.003(2) 0.001(2)
C13 0.063(3) 0.045(3) 0.046(2) -0.004(2) -0.004(2) -0.016(2)
C14 0.046(3) 0.084(4) 0.061(3) 0.021(3) -0.014(2) -0.013(3)
C15 0.040(3) 0.063(3) 0.072(3) 0.020(3) 0.005(2) 0.005(2)
C16 0.040(2) 0.038(2) 0.060(3) 0.014(2) 0.0050(19) 0.0082(18)
C17 0.111(5) 0.068(4) 0.060(3) -0.018(3) -0.016(3) -0.021(4)
C18 0.063(3) 0.047(3) 0.056(3) 0.001(2) 0.013(2) 0.014(2)
C19 0.040(2) 0.0313(18) 0.039(2) 0.0008(15) -0.0012(16) 0.0010(15)
C20 0.046(2) 0.0327(19) 0.040(2) -0.0031(16) 0.0045(17) -0.0077(16)
C21 0.045(2) 0.042(2) 0.046(2) -0.0056(19) 0.0061(17) -0.0064(18)
C22 0.040(2) 0.045(2) 0.042(2) -0.0023(18) 0.0011(17) -0.0095(18)
C23 0.049(2) 0.035(2) 0.047(2) 0.0018(17) -0.0003(19) -0.0084(17)
C24 0.053(2) 0.0301(19) 0.042(2) -0.0005(18) 0.0034(17) -0.0005(18)
C25 0.046(2) 0.0281(18) 0.0314(19) -0.0011(14) 0.0068(16) 0.0014(15)
C26 0.040(2) 0.0255(17) 0.038(2) -0.0031(15) 0.0027(16) 0.0028(15)
C27 0.039(2) 0.033(2) 0.041(2) 0.0001(16) 0.0026(16) 0.0055(16)
C28 0.057(3) 0.0276(19) 0.042(2) 0.0030(16) 0.0131(19) 0.0072(17)
C29 0.071(3) 0.031(2) 0.037(2) -0.0099(17) 0.012(2) -0.005(2)
C30 0.052(3) 0.039(2) 0.042(2) -0.0076(18) 0.0032(19) -0.0108(19)
C31 0.043(2) 0.039(2) 0.046(2) -0.0012(18) 0.0078(18) -0.0018(18)
C32 0.056(3) 0.048(3) 0.072(3) -0.005(2) 0.001(2) -0.015(2)
C33 0.039(3) 0.060(3) 0.070(3) -0.009(2) -0.003(2) -0.006(2)
C34 0.037(2) 0.046(2) 0.051(2) -0.0066(19) -0.0060(18) 0.0056(18)
C35 0.072(3) 0.044(3) 0.054(3) 0.007(2) 0.014(2) 0.003(2)
C36 0.062(3) 0.057(3) 0.064(3) 0.000(3) -0.012(2) 0.012(3)
C37 0.054(3) 0.074(4) 0.052(3) -0.023(3) -0.017(2) 0.029(3)
C38 0.038(2) 0.112(5) 0.078(4) -0.051(4) -0.011(2) 0.012(3)
C39 0.043(3) 0.086(4) 0.101(5) -0.050(4) 0.019(3) -0.015(3)
C40 0.053(3) 0.047(2) 0.065(3) -0.024(2) 0.019(2) -0.012(2)
C41 0.109(5) 0.089(5) 0.055(3) -0.006(3) -0.027(3) 0.039(4)
C42 0.093(4) 0.039(3) 0.074(3) -0.008(3) 0.036(3) -0.015(3)
C43 0.037(2) 0.038(2) 0.040(2) 0.0005(16) 0.0057(16) 0.0019(15)
C44 0.051(2) 0.0310(19) 0.043(2) 0.0038(17) 0.0065(18) 0.0142(18)
C45 0.049(2) 0.034(2) 0.047(2) 0.0084(17) 0.0155(19) 0.0029(17)
C46 0.036(2) 0.038(2) 0.038(2) -0.0018(16) 0.0035(16) 0.0063(16)
C47 0.048(2) 0.027(2) 0.063(3) 0.0086(19) 0.009(2) 0.0061(17)
C48 0.055(3) 0.035(2) 0.056(3) 0.011(2) 0.013(2) 0.000(2)
C1S 0.067(4) 0.067(4) 0.071(4) -0.011(3) 0.005(3) 0.013(3)
C2S 0.070(4) 0.066(4) 0.064(3) -0.008(3) -0.005(3) 0.026(3)
C3S 0.068(4) 0.060(3) 0.072(4) -0.002(3) 0.005(3) 0.023(3)
C4S 0.054(3) 0.071(4) 0.079(4) -0.012(3) 0.000(3) 0.014(3)
C5S 0.048(3) 0.102(5) 0.058(3) -0.018(3) 0.001(2) 0.014(3)
C6S 0.055(3) 0.088(4) 0.066(4) 0.013(3) 0.012(3) 0.012(3)
C7S 0.052(4) 0.083(5) 0.155(8) 0.047(5) 0.023(4) 0.002(3)
C8S 0.055(4) 0.076(4) 0.114(6) -0.013(4) 0.016(4) -0.015(3)
C9S 0.044(3) 0.079(4) 0.087(4) 0.007(3) 0.004(3) -0.004(3)
C10S 0.063(4) 0.074(4) 0.086(4) 0.013(3) 0.007(3) 0.005(3)
C11S 0.075(5) 0.107(6) 0.094(5) -0.015(5) 0.021(4) -0.004(4)
C12S 0.058(4) 0.144(8) 0.097(6) 0.051(6) 0.002(4) 0.003(5)

loop_
_atom_type_symbol
_atom_type_description
_atom_type_scat_dispersion_real
_atom_type_scat_dispersion_imag
_atom_type_scat_source
C C 0.0033 0.0016 'International Tables Vol C Tables 4.2.6.8 and 6.1.1.4'
H H 0.0000 0.0000 'International Tables Vol C Tables 4.2.6.8 and 6.1.1.4'
N N 0.0061 0.0033 'International Tables Vol C Tables 4.2.6.8 and 6.1.1.4'
O O 0.0106 0.0060 'International Tables Vol C Tables 4.2.6.8 and 6.1.1.4'
P P 0.1023 0.0942 'International Tables Vol C Tables 4.2.6.8 and 6.1.1.4'
Pd Pd -0.9988 1.0072 'International Tables Vol C Tables 4.2.6.8 and 6.1.1.4'
I I -0.4742 1.8119 'International Tables Vol C Tables 4.2.6.8 and 6.1.1.4'

loop_
_geom_angle_atom_site_label_1
_geom_angle_atom_site_label_2
_geom_angle_atom_site_label_3
_geom_angle
C19 Pd1 P1 92.20(12)
C19 Pd1 P2 177.36(11)
P1 Pd1 P2 86.23(4)
C19 Pd1 I1 88.08(11)
P1 Pd1 I1 175.03(3)
P2 Pd1 I1 93.67(3)
C43 Pd2 P3 93.05(12)
C43 Pd2 P4 177.74(12)
P3 Pd2 P4 85.64(4)
C43 Pd2 I2 89.02(12)
P3 Pd2 I2 175.53(3)
P4 Pd2 I2 92.42(3)
C1 P1 C10 105.3(2)
C1 P1 C7 109.4(2)
C10 P1 C7 95.5(2)
C1 P1 Pd1 109.63(14)
C10 P1 Pd1 118.38(14)
C7 P1 Pd1 117.44(16)
C2 P2 C13 105.9(2)
C2 P2 C16 108.6(2)
C13 P2 C16 94.5(2)
C2 P2 Pd1 108.33(15)
C13 P2 Pd1 122.46(17)
C16 P2 Pd1 115.71(15)
C25 P3 C34 106.6(2)
C25 P3 C31 105.14(19)
C34 P3 C31 95.5(2)
C25 P3 Pd2 109.27(14)
C34 P3 Pd2 125.70(15)
C31 P3 Pd2 112.41(15)
C26 P4 C37 105.2(2)
C26 P4 C40 109.3(2)
C37 P4 C40 94.8(3)
C26 P4 Pd2 108.42(14)
C37 P4 Pd2 120.85(19)
C40 P4 Pd2 117.02(16)
O1 N1 O2 122.7(5)
O1 N1 C22 118.3(5)
O2 N1 C22 118.9(4)
O3 N2 O4 122.7(4)
O3 N2 C46 118.3(4)
O4 N2 C46 119.0(4)
C2 C1 C6 119.6(4)
C2 C1 P1 118.4(3)
C6 C1 P1 122.0(3)
C1 C2 C3 119.7(4)
C1 C2 P2 117.4(3)
C3 C2 P2 122.9(3)
C4 C3 C2 119.3(5)
C4 C3 H3A 120.4
C2 C3 H3A 120.4
C3 C4 C5 121.4(4)
C3 C4 H4A 119.3
C5 C4 H4A 119.3
C6 C5 C4 120.1(4)
C6 C5 H5A 120.0
C4 C5 H5A 120.0
C5 C6 C1 119.9(4)
C5 C6 H6A 120.0
C1 C6 H6A 120.0
C11 C7 C8 114.9(4)
C11 C7 P1 116.6(4)
C8 C7 P1 104.3(3)
C11 C7 H7A 106.8
C8 C7 H7A 106.8
P1 C7 H7A 106.8
C9 C8 C7 108.8(4)
C9 C8 H8A 109.9
C7 C8 H8A 109.9
C9 C8 H8B 109.9
C7 C8 H8B 109.9
H8A C8 H8B 108.3
C8 C9 C10 106.6(4)
C8 C9 H9A 110.4
C10 C9 H9A 110.4
C8 C9 H9B 110.4
C10 C9 H9B 110.4
H9A C9 H9B 108.6
C9 C10 C12 115.7(4)
C9 C10 P1 102.4(3)
C12 C10 P1 116.1(3)
C9 C10 H10A 107.4
C12 C10 H10A 107.4
P1 C10 H10A 107.4
C7 C11 H11A 109.5
C7 C11 H11B 109.5
H11A C11 H11B 109.5
C7 C11 H11C 109.5
H11A C11 H11C 109.5
H11B C11 H11C 109.5
C10 C12 H12A 109.5
C10 C12 H12B 109.5
H12A C12 H12B 109.5
C10 C12 H12C 109.5
H12A C12 H12C 109.5
H12B C12 H12C 109.5
C14 C13 C17 115.5(5)
C14 C13 P2 104.6(3)
C17 C13 P2 113.4(4)
C14 C13 H13A 107.7
C17 C13 H13A 107.7
P2 C13 H13A 107.7
C15 C14 C13 107.7(4)
C15 C14 H14A 110.2
C13 C14 H14A 110.2
C15 C14 H14B 110.2
C13 C14 H14B 110.2
H14A C14 H14B 108.5
C14 C15 C16 106.6(4)
C14 C15 H15A 110.4
C16 C15 H15A 110.4
C14 C15 H15B 110.4
C16 C15 H15B 110.4
H15A C15 H15B 108.6
C18 C16 C15 116.0(4)
C18 C16 P2 115.4(3)
C15 C16 P2 105.3(3)
C18 C16 H16A 106.5
C15 C16 H16A 106.5
P2 C16 H16A 106.5
C13 C17 H17A 109.5
C13 C17 H17B 109.5
H17A C17 H17B 109.5
C13 C17 H17C 109.5
H17A C17 H17C 109.5
H17B C17 H17C 109.5
C16 C18 H18A 109.5
C16 C18 H18B 109.5
H18A C18 H18B 109.5
C16 C18 H18C 109.5
H18A C18 H18C 109.5
H18B C18 H18C 109.5
C20 C19 C24 116.1(4)
C20 C19 Pd1 120.7(3)
C24 C19 Pd1 123.0(3)
C21 C20 C19 122.6(4)
C21 C20 H20A 118.7
C19 C20 H20A 118.7
C22 C21 C20 119.3(4)
C22 C21 H21A 120.3
C20 C21 H21A 120.3
C23 C22 C21 120.7(4)
C23 C22 N1 120.3(4)
C21 C22 N1 119.0(4)
C22 C23 C24 119.4(4)
C22 C23 H23A 120.3
C24 C23 H23A 120.3
C23 C24 C19 121.8(4)
C23 C24 H24A 119.1
C19 C24 H24A 119.1
C26 C25 C30 120.3(4)
C26 C25 P3 117.8(3)
C30 C25 P3 121.5(3)
C25 C26 C27 119.2(4)
C25 C26 P4 117.9(3)
C27 C26 P4 122.8(3)
C28 C27 C26 120.9(4)
C28 C27 H27A 119.5
C26 C27 H27A 119.5
C27 C28 C29 119.4(4)
C27 C28 H28A 120.3
C29 C28 H28A 120.3
C28 C29 C30 120.7(4)
C28 C29 H29A 119.6
C30 C29 H29A 119.6
C25 C30 C29 119.4(4)
C25 C30 H30A 120.3
C29 C30 H30A 120.3
C35 C31 C32 114.6(4)
C35 C31 P3 115.3(3)
C32 C31 P3 103.7(3)
C35 C31 H31A 107.6
C32 C31 H31A 107.6
P3 C31 H31A 107.6
C33 C32 C31 107.8(4)
C33 C32 H32A 110.2
C31 C32 H32A 110.2
C33 C32 H32B 110.2
C31 C32 H32B 110.2
H32A C32 H32B 108.5
C34 C33 C32 107.0(4)
C34 C33 H33A 110.3
C32 C33 H33A 110.3
C34 C33 H33B 110.3
C32 C33 H33B 110.3
H33A C33 H33B 108.6
C33 C34 C36 115.3(4)
C33 C34 P3 103.9(3)
C36 C34 P3 115.3(3)
C33 C34 H34A 107.3
C36 C34 H34A 107.3
P3 C34 H34A 107.3
C31 C35 H35A 109.5
C31 C35 H35B 109.5
H35A C35 H35B 109.5
C31 C35 H35C 109.5
H35A C35 H35C 109.5
H35B C35 H35C 109.5
C34 C36 H36A 109.5
C34 C36 H36B 109.5
H36A C36 H36B 109.5
C34 C36 H36C 109.5
H36A C36 H36C 109.5
H36B C36 H36C 109.5
C41 C37 C38 116.3(5)
C41 C37 P4 114.8(4)
C38 C37 P4 104.0(4)
C41 C37 H37A 107.0
C38 C37 H37A 107.0
P4 C37 H37A 107.0
C37 C38 C39 106.0(4)
C37 C38 H38A 110.5
C39 C38 H38A 110.5
C37 C38 H38B 110.5
C39 C38 H38B 110.5
H38A C38 H38B 108.7
C40 C39 C38 107.7(5)
C40 C39 H39A 110.2
C38 C39 H39A 110.2
C40 C39 H39B 110.2
C38 C39 H39B 110.2
H39A C39 H39B 108.5
C39 C40 C42 115.6(5)
C39 C40 P4 104.0(4)
C42 C40 P4 115.7(3)
C39 C40 H40A 107.0
C42 C40 H40A 107.0
P4 C40 H40A 107.0
C37 C41 H41A 109.5
C37 C41 H41B 109.5
H41A C41 H41B 109.5
C37 C41 H41C 109.5
H41A C41 H41C 109.5
H41B C41 H41C 109.5
C40 C42 H42A 109.5
C40 C42 H42B 109.5
H42A C42 H42B 109.5
C40 C42 H42C 109.5
H42A C42 H42C 109.5
H42B C42 H42C 109.5
C44 C43 C48 117.1(4)
C44 C43 Pd2 123.5(3)
C48 C43 Pd2 119.4(3)
C43 C44 C45 122.3(4)
C43 C44 H44A 118.9
C45 C44 H44A 118.9
C46 C45 C44 118.2(4)
C46 C45 H45A 120.9
C44 C45 H45A 120.9
C47 C46 C45 120.7(4)
C47 C46 N2 120.2(4)
C45 C46 N2 119.1(4)
C46 C47 C48 119.6(4)
C46 C47 H47A 120.2
C48 C47 H47A 120.2
C43 C48 C47 122.0(4)
C43 C48 H48A 119.0
C47 C48 H48A 119.0
C6S C1S C2S 120.1(6)
C6S C1S D1A 119.9
C2S C1S D1A 119.9
C1S C2S C3S 118.4(6)
C1S C2S D2A 120.8
C3S C2S D2A 120.8
C4S C3S C2S 120.6(6)
C4S C3S D3A 119.7
C2S C3S D3A 119.7
C3S C4S C5S 121.5(6)
C3S C4S D4A 119.3
C5S C4S D4A 119.3
C4S C5S C6S 119.0(6)
C4S C5S D5A 120.5
C6S C5S D5A 120.5
C1S C6S C5S 120.3(6)
C1S C6S D6A 119.8
C5S C6S D6A 119.8
C12S C7S C8S 118.4(7)
C12S C7S D7A 120.8
C8S C7S D7A 120.8
C7S C8S C9S 121.2(7)
C7S C8S D8A 119.4
C9S C8S D8A 119.4
C10S C9S C8S 117.7(7)
C10S C9S D9A 121.2
C8S C9S D9A 121.2
C9S C10S C11S 122.7(7)
C9S C10S D10A 118.6
C11S C10S D10A 118.6
C10S C11S C12S 119.0(8)
C10S C11S D11A 120.5
C12S C11S D11A 120.5
C7S C12S C11S 121.0(8)
C7S C12S D12A 119.5
C11S C12S D12A 119.5

loop_
_geom_bond_atom_site_label_1
_geom_bond_atom_site_label_2
_geom_bond_distance
Pd1 C19 2.045(4)
Pd1 P1 2.2401(11)
Pd1 P2 2.3065(11)
Pd1 I1 2.6501(4)
Pd2 C43 2.074(4)
Pd2 P3 2.2459(11)
Pd2 P4 2.3126(11)
Pd2 I2 2.6547(4)
P1 C1 1.824(4)
P1 C10 1.854(4)
P1 C7 1.864(5)
P2 C2 1.823(4)
P2 C13 1.855(5)
P2 C16 1.847(4)
P3 C25 1.843(4)
P3 C34 1.853(4)
P3 C31 1.872(4)
P4 C26 1.821(4)
P4 C37 1.844(5)
P4 C40 1.861(5)
N1 O1 1.218(6)
N1 O2 1.221(6)
N1 C22 1.455(6)
N2 O3 1.226(5)
N2 O4 1.228(5)
N2 C46 1.453(6)
C1 C2 1.401(6)
C1 C6 1.407(6)
C2 C3 1.419(6)
C3 C4 1.382(7)
C3 H3A 0.9300
C4 C5 1.378(8)
C4 H4A 0.9300
C5 C6 1.397(7)
C5 H5A 0.9300
C6 H6A 0.9300
C7 C11 1.530(7)
C7 C8 1.546(7)
C7 H7A 0.9800
C8 C9 1.528(7)
C8 H8A 0.9700
C8 H8B 0.9700
C9 C10 1.525(7)
C9 H9A 0.9700
C9 H9B 0.9700
C10 C12 1.525(6)
C10 H10A 0.9800
C11 H11A 0.9600
C11 H11B 0.9600
C11 H11C 0.9600
C12 H12A 0.9600
C12 H12B 0.9600
C12 H12C 0.9600
C13 C14 1.514(8)
C13 C17 1.537(8)
C13 H13A 0.9800
C14 C15 1.526(8)
C14 H14A 0.9700
C14 H14B 0.9700
C15 C16 1.521(7)
C15 H15A 0.9700
C15 H15B 0.9700
C16 C18 1.521(7)
C16 H16A 0.9800
C17 H17A 0.9600
C17 H17B 0.9600
C17 H17C 0.9600
C18 H18A 0.9600
C18 H18B 0.9600
C18 H18C 0.9600
C19 C20 1.398(6)
C19 C24 1.415(6)
C20 C21 1.383(6)
C20 H20A 0.9300
C21 C22 1.379(6)
C21 H21A 0.9300
C22 C23 1.383(6)
C23 C24 1.385(6)
C23 H23A 0.9300
C24 H24A 0.9300
C25 C26 1.379(6)
C25 C30 1.399(6)
C26 C27 1.409(6)
C27 C28 1.376(6)
C27 H27A 0.9300
C28 C29 1.386(7)
C28 H28A 0.9300
C29 C30 1.395(7)
C29 H29A 0.9300
C30 H30A 0.9300
C31 C35 1.514(7)
C31 C32 1.538(7)
C31 H31A 0.9800
C32 C33 1.532(8)
C32 H32A 0.9700
C32 H32B 0.9700
C33 C34 1.528(7)
C33 H33A 0.9700
C33 H33B 0.9700
C34 C36 1.536(6)
C34 H34A 0.9800
C35 H35A 0.9600
C35 H35B 0.9600
C35 H35C 0.9600
C36 H36A 0.9600
C36 H36B 0.9600
C36 H36C 0.9600
C37 C41 1.518(9)
C37 C38 1.523(9)
C37 H37A 0.9800
C38 C39 1.520(10)
C38 H38A 0.9700
C38 H38B 0.9700
C39 C40 1.518(8)
C39 H39A 0.9700
C39 H39B 0.9700
C40 C42 1.522(8)
C40 H40A 0.9800
C41 H41A 0.9600
C41 H41B 0.9600
C41 H41C 0.9600
C42 H42A 0.9600
C42 H42B 0.9600
C42 H42C 0.9600
C43 C44 1.384(6)
C43 C48 1.390(6)
C44 C45 1.407(6)
C44 H44A 0.9300
C45 C46 1.385(6)
C45 H45A 0.9300
C46 C47 1.378(6)
C47 C48 1.386(6)
C47 H47A 0.9300
C48 H48A 0.9300
C1S C6S 1.359(8)
C1S C2S 1.391(9)
C1S D1A 0.9300
C2S C3S 1.395(9)
C2S D2A 0.9300
C3S C4S 1.344(8)
C3S D3A 0.9300
C4S C5S 1.356(9)
C4S D4A 0.9300
C5S C6S 1.399(9)
C5S D5A 0.9300
C6S D6A 0.9300
C7S C12S 1.360(12)
C7S C8S 1.375(11)
C7S D7A 0.9300
C8S C9S 1.405(10)
C8S D8A 0.9300
C9S C10S 1.341(9)
C9S D9A 0.9300
C10S C11S 1.354(10)
C10S D10A 0.9300
C11S C12S 1.383(12)
C11S D11A 0.9300
C12S D12A 0.9300
